data_7252118
loop_
_publ_author_name
'\<Ci\<zm\'ar, Erik'
'Holub, Mariia'
'\<Solt\'esov\'a, Daniela'
'Tk\'a\<c, Vladim\'ir'
'Dole\<zal, Petr'
'Kriegner, Dominik'
'Eigner, V\'aclav'
'Du\<sek, Michal'
'Ziolkovskiy, Dmitry'
'Meisel, Mark W.'
'Feher, Alexander'

_publ_section_title
;
 Elucidation of the structural and magnetic properties of the
 anion-radical salt (Et-3,5-diMe-Pz)(TCNQ)2
;
_journal_name_full 'Physical Chemistry Chemical Physics'
_journal_paper_doi 10.1039/D6CP00542J
_journal_year 2026
_chemical_formula_moiety '2(C12 H4 N4), C8 H13 N2'
_chemical_formula_sum 'C32 H21 N10'
_chemical_formula_weight 545.6
_space_group_IT_number 2
_space_group_name_Hall '-P 1'
_space_group_name_H-M_alt 'P -1'
_symmetry_cell_setting triclinic
_symmetry_Int_Tables_number 2
_symmetry_space_group_name_Hall '-P 1'
_symmetry_space_group_name_H-M 'P -1'
_audit_update_record
;
2026-01-29 deposited with the CCDC.	2026-06-02 downloaded from the CCDC.
;
_cell_angle_alpha 92.407(2)
_cell_angle_beta 78.061(2)
_cell_angle_gamma 77.177(2)
_cell_formula_units_Z 2
_cell_length_a 7.9282(2)
_cell_length_b 13.3615(4)
_cell_length_c 14.0733(4)
_cell_measurement_reflns_used 11855
_cell_measurement_temperature 250.00(10)
_cell_measurement_theta_max 75.7
_cell_measurement_theta_min 4.45
_cell_volume 1416.15(7)
_computing_cell_refinement 'CrysAlisPro 1.171.39.46 (Rigaku OD, 2018)'
_computing_data_collection 'CrysAlisPro 1.171.39.46 (Rigaku OD, 2018)'
_computing_data_reduction 'CrysAlisPro 1.171.39.46 (Rigaku OD, 2018)'
_diffrn_ambient_temperature 250
_diffrn_detector 'CCD plate'
_diffrn_detector_area_resol_mean 5.2027
_diffrn_measured_fraction_theta_full 0.98
_diffrn_measured_fraction_theta_max 0.98
_diffrn_measurement_device 'four-circle diffractometer'
_diffrn_measurement_device_type 'SuperNova, Dual, Cu at home/near, AtlasS2'
_diffrn_measurement_method '\w and \f scans'
_diffrn_radiation_monochromator mirror
_diffrn_radiation_probe x-ray
_diffrn_radiation_source 'X-ray tube'
_diffrn_radiation_type 'Cu K\a'
_diffrn_radiation_wavelength 1.54184
_diffrn_reflns_av_R_equivalents 0.0505
_diffrn_reflns_av_unetI/netI 0.0208
_diffrn_reflns_limit_h_max 9
_diffrn_reflns_limit_h_min -9
_diffrn_reflns_limit_k_max 16
_diffrn_reflns_limit_k_min -16
_diffrn_reflns_limit_l_max 17
_diffrn_reflns_limit_l_min -17
_diffrn_reflns_number 24690
_diffrn_reflns_theta_full 75.91
_diffrn_reflns_theta_max 75.91
_diffrn_reflns_theta_min 3.22
_diffrn_source 'micro-focus sealed X-ray tube'
_exptl_absorpt_coefficient_mu 0.652
_exptl_absorpt_correction_T_max 0.97
_exptl_absorpt_correction_T_min 0.84
_exptl_absorpt_correction_type analytical
_exptl_absorpt_process_details
;
   CrysAlisPro 1.171.39.46 (Rigaku Oxford Diffraction, 2015)
   Analytical numeric absorption correction based on crystal shape
;
_exptl_crystal_colour black
_exptl_crystal_density_diffrn 1.2795
_exptl_crystal_description platelet
_exptl_crystal_F_000 566
_exptl_crystal_size_max 0.384
_exptl_crystal_size_mid 0.228
_exptl_crystal_size_min 0.05
_refine_diff_density_max 0.25
_refine_diff_density_min -0.28
_refine_ls_extinction_coef 1500(300)
_refine_ls_extinction_method 'B-C type 1 Gaussian isotropic (Becker & Coppens, 1974)'
_refine_ls_goodness_of_fit_gt 1.94
_refine_ls_goodness_of_fit_ref 1.81
_refine_ls_hydrogen_treatment constr
_refine_ls_number_constraints 129
_refine_ls_number_parameters 387
_refine_ls_number_reflns 5778
_refine_ls_number_restraints 4
_refine_ls_R_factor_all 0.0578
_refine_ls_R_factor_gt 0.0482
_refine_ls_shift/su_max 0.0268
_refine_ls_shift/su_mean 0.0009
_refine_ls_structure_factor_coef Fsqd
_refine_ls_weighting_details w=1/(\s^2^(I)+0.0016I^2^)
_refine_ls_weighting_scheme sigma
_refine_ls_wR_factor_gt 0.1301
_refine_ls_wR_factor_ref 0.1377
_reflns_number_gt 4554
_reflns_number_total 5778
_reflns_threshold_expression I>3\s(I)
_cod_data_source_file d6cp00542j2.cif
_cod_data_source_block 250K
_cod_depositor_comments
;
The following automatic conversions were performed:

data item '_diffrn_radiation_probe' value 'X-ray' was changed to
'x-ray' in accordance with the
/home/data/users/saulius/crontab/automatic-downloads/rss-feeds/RSC/lib/dictionaries/cif_core.dic
dictionary named 'cif_core.dic' version 2.4.2 last updated on
2011-04-26.

Automatic conversion script
Id: cif_fix_values 8170 2020-07-09 18:12:32Z antanas 
;
_cod_database_code 7252118

loop_
_space_group_symop_id
_space_group_symop_operation_xyz
1 x,y,z
2 -x,-y,-z

loop_
_atom_site_label
_atom_site_type_symbol
_atom_site_fract_x
_atom_site_fract_y
_atom_site_fract_z
_atom_site_adp_type
_atom_site_U_iso_or_equiv
_atom_site_site_symmetry_multiplicity
_atom_site_occupancy
_atom_site_calc_flag
_atom_site_refinement_flags
_atom_site_disorder_assembly
_atom_site_disorder_group
N1a N -0.0374(2) 0.96192(13) 0.84191(11) Uani 0.0696(6) 2 1 d . . .
N2a N -0.39814(19) 0.89408(15) 0.66354(11) Uani 0.0726(6) 2 1 d . . .
N3a N 0.77244(18) 0.85808(11) 0.32861(11) Uani 0.0597(5) 2 1 d . . .
N4a N 0.4087(2) 0.78802(13) 0.16400(10) Uani 0.0706(6) 2 1 d . . .
N1b N 0.2785(2) 0.69796(13) 0.75999(10) Uani 0.0666(6) 2 1 d . . .
N2b N -0.07534(18) 0.61529(13) 0.59177(11) Uani 0.0663(6) 2 1 d . . .
N3b N 1.08153(18) 0.60551(13) 0.24775(11) Uani 0.0665(6) 2 1 d . . .
N4b N 0.7098(2) 0.52989(13) 0.08118(10) Uani 0.0712(6) 2 1 d . . .
N1c N 0.72513(19) 0.23809(12) 0.01367(9) Uani 0.0587(5) 2 1 d . . .
N2c N 0.44039(18) 0.18032(11) 0.11873(9) Uani 0.0576(5) 2 1 d . . .
C1a C 0.05162(17) 0.88717(9) 0.58987(9) Uani 0.0390(4) 2 1 d . . .
C2a C 0.22643(17) 0.89864(10) 0.59212(9) Uani 0.0407(4) 2 1 d . . .
C3a C 0.35543(17) 0.88275(10) 0.50966(9) Uani 0.0399(4) 2 1 d . . .
C4a C 0.32328(16) 0.85334(9) 0.41715(9) Uani 0.0374(4) 2 1 d . . .
C5a C 0.14827(17) 0.84129(10) 0.41490(9) Uani 0.0406(4) 2 1 d . . .
C6a C 0.01919(17) 0.85796(10) 0.49707(10) Uani 0.0414(4) 2 1 d . . .
C7a C -0.08393(18) 0.90603(10) 0.67388(10) Uani 0.0437(4) 2 1 d . . .
C8a C -0.05738(19) 0.93648(12) 0.76681(11) Uani 0.0506(5) 2 1 d . . .
C9a C -0.25851(19) 0.89854(12) 0.66963(10) Uani 0.0507(5) 2 1 d . . .
C10a C 0.45677(17) 0.83655(10) 0.33302(9) Uani 0.0396(4) 2 1 d . . .
C11a C 0.63122(18) 0.84908(10) 0.33214(10) Uani 0.0435(4) 2 1 d . . .
C12a C 0.42837(19) 0.80899(11) 0.23986(10) Uani 0.0466(5) 2 1 d . . .
C1b C 0.36840(16) 0.62699(9) 0.50666(8) Uani 0.0351(4) 2 1 d . . .
C2b C 0.54209(16) 0.64134(9) 0.50795(9) Uani 0.0375(4) 2 1 d . . .
C3b C 0.67041(16) 0.62617(9) 0.42472(9) Uani 0.0379(4) 2 1 d . . .
C4b C 0.63665(16) 0.59661(9) 0.33268(9) Uani 0.0372(4) 2 1 d . . .
C5b C 0.46331(17) 0.58198(10) 0.33170(9) Uani 0.0394(4) 2 1 d . . .
C6b C 0.33566(17) 0.59611(10) 0.41475(9) Uani 0.0387(4) 2 1 d . . .
C7b C 0.23515(17) 0.64290(10) 0.59158(9) Uani 0.0388(4) 2 1 d . . .
C8b C 0.26178(18) 0.67336(11) 0.68434(10) Uani 0.0451(5) 2 1 d . . .
C9b C 0.06329(18) 0.62744(11) 0.59101(9) Uani 0.0450(5) 2 1 d . . .
C10b C 0.76956(18) 0.58098(10) 0.24706(10) Uani 0.0430(4) 2 1 d . . .
C11b C 0.94232(19) 0.59415(11) 0.24716(10) Uani 0.0483(5) 2 1 d . . .
C12b C 0.7372(2) 0.55221(11) 0.15510(10) Uani 0.0502(5) 2 1 d . . .
C1c C 0.7374(2) 0.13907(13) 0.03007(11) Uani 0.0542(5) 2 1 d . . .
C2c C 0.5916(2) 0.11091(12) 0.08294(10) Uani 0.0511(5) 2 1 d . . .
C3c C 0.4350(3) 0.27882(13) 0.10420(11) Uani 0.0624(6) 2 1 d . . .
C4c C 0.5750(3) 0.30827(13) 0.05047(12) Uani 0.0630(7) 2 1 d . . .
C5c C 0.8843(4) 0.2577(4) -0.0542(2) Uani 0.0944(18) 2 0.665(4) d . 1 1
C6c C 1.0268(4) 0.2684(3) -0.0014(3) Uani 0.0820(14) 2 0.665(4) d . 1 1
C5c' C 0.8605(7) 0.2936(5) -0.0327(7) Uani 0.0944(18) 2 0.335(4) d . 1 2
C6c' C 1.0373(8) 0.2173(5) -0.0586(6) Uani 0.0820(14) 2 0.335(4) d . 1 2
C7c C 0.6005(3) 0.00119(14) 0.10290(17) Uani 0.0806(9) 2 1 d . . .
C8c C 0.2683(4) 0.3575(2) 0.15013(19) Uani 0.1208(13) 2 1 d . . .
H1c2a H 0.252272 0.91789 0.653081 Uiso 0.0488 2 1 d . . .
H1c3a H 0.471082 0.891356 0.513197 Uiso 0.0479 2 1 d . . .
H1c5a H 0.122922 0.821091 0.354088 Uiso 0.0487 2 1 d . . .
H1c6a H -0.096838 0.850124 0.493437 Uiso 0.0497 2 1 d . . .
H1c2b H 0.567885 0.661958 0.56851 Uiso 0.045 2 1 d . . .
H1c3b H 0.785967 0.635434 0.427595 Uiso 0.0455 2 1 d . . .
H1c5b H 0.437232 0.561815 0.271079 Uiso 0.0473 2 1 d . . .
H1c6b H 0.221013 0.585225 0.411999 Uiso 0.0464 2 1 d . . .
H1c1c H 0.846334 0.088437 0.005289 Uiso 0.065 2 1 d . . .
H1c4c H 0.566148 0.379357 0.038948 Uiso 0.0756 2 1 d . . .
H1c7c H 0.679903 -0.043419 0.049192 Uiso 0.0967 2 1 d . . .
H2c7c H 0.642998 -0.01161 0.16141 Uiso 0.0967 2 1 d . . .
H3c7c H 0.48438 -0.011926 0.110941 Uiso 0.0967 2 1 d . . .
H1c8c H 0.232574 0.401632 0.102195 Uiso 0.145 2 1 d . . .
H2c8c H 0.176107 0.323266 0.175092 Uiso 0.145 2 1 d . . .
H3c8c H 0.289206 0.397954 0.202562 Uiso 0.145 2 1 d . . .
H1c5c H 0.849817 0.319354 -0.08507 Uiso 0.1133 2 0.665(4) d . 1 1
H2c5c H 0.930374 0.201914 -0.104805 Uiso 0.1133 2 0.665(4) d . 1 1
H1c6c H 1.047985 0.211783 0.037791 Uiso 0.0984 2 0.665(4) d . 1 1
H2c6c H 1.134046 0.268357 -0.047941 Uiso 0.0984 2 0.665(4) d . 1 1
H3c6c H 0.98934 0.332033 0.039816 Uiso 0.0984 2 0.665(4) d . 1 1
H1c5c' H 0.865378 0.347958 0.012784 Uiso 0.1133 2 0.335(4) d . 1 2
H2c5c' H 0.830827 0.320332 -0.090954 Uiso 0.1133 2 0.335(4) d . 1 2
H1c6c' H 1.127272 0.251287 -0.087643 Uiso 0.0984 2 0.335(4) d . 1 2
H2c6c' H 1.065198 0.188859 -0.000587 Uiso 0.0984 2 0.335(4) d . 1 2
H3c6c' H 1.032393 0.162855 -0.103927 Uiso 0.0984 2 0.335(4) d . 1 2

loop_
_atom_site_aniso_label
_atom_site_aniso_type_symbol
_atom_site_aniso_U_11
_atom_site_aniso_U_22
_atom_site_aniso_U_33
_atom_site_aniso_U_12
_atom_site_aniso_U_13
_atom_site_aniso_U_23
N1a N 0.0662(9) 0.0878(11) 0.0487(7) -0.0095(7) -0.0126(6) -0.0123(7)
N2a N 0.0469(7) 0.1148(13) 0.0585(8) -0.0193(8) -0.0159(6) 0.0137(8)
N3a N 0.0506(7) 0.0652(8) 0.0688(9) -0.0222(6) -0.0164(6) 0.0069(7)
N4a N 0.0908(11) 0.0923(11) 0.0412(7) -0.0353(9) -0.0269(7) 0.0113(7)
N1b N 0.0807(10) 0.0839(10) 0.0364(6) -0.0172(8) -0.0188(6) 0.0006(6)
N2b N 0.0511(7) 0.0971(11) 0.0567(8) -0.0318(7) -0.0096(6) 0.0093(7)
N3b N 0.0486(7) 0.0889(11) 0.0612(8) -0.0169(7) -0.0077(6) 0.0173(7)
N4b N 0.1027(12) 0.0745(10) 0.0401(7) -0.0344(9) -0.0103(7) 0.0009(6)
N1c N 0.0742(9) 0.0791(9) 0.0436(6) -0.0438(8) -0.0277(6) 0.0245(6)
N2c N 0.0606(8) 0.0638(8) 0.0456(6) -0.0135(6) -0.0062(6) 0.0079(6)
C1a C 0.0409(6) 0.0337(6) 0.0422(6) -0.0048(5) -0.0129(5) 0.0043(5)
C2a C 0.0454(7) 0.0383(6) 0.0410(6) -0.0109(5) -0.0152(5) -0.0004(5)
C3a C 0.0418(6) 0.0389(6) 0.0427(6) -0.0127(5) -0.0146(5) 0.0014(5)
C4a C 0.0438(6) 0.0322(6) 0.0396(6) -0.0102(5) -0.0149(5) 0.0066(5)
C5a C 0.0437(7) 0.0432(7) 0.0398(6) -0.0117(5) -0.0180(5) 0.0079(5)
C6a C 0.0391(6) 0.0449(7) 0.0436(7) -0.0096(5) -0.0165(5) 0.0071(5)
C7a C 0.0431(7) 0.0422(7) 0.0441(7) -0.0043(5) -0.0122(5) 0.0045(5)
C8a C 0.0446(7) 0.0549(8) 0.0463(8) -0.0033(6) -0.0067(6) -0.0018(6)
C9a C 0.0442(7) 0.0612(9) 0.0440(7) -0.0058(6) -0.0101(6) 0.0078(6)
C10a C 0.0460(7) 0.0366(6) 0.0403(6) -0.0127(5) -0.0145(5) 0.0085(5)
C11a C 0.0497(7) 0.0413(7) 0.0425(6) -0.0142(6) -0.0123(5) 0.0065(5)
C12a C 0.0529(7) 0.0514(8) 0.0413(7) -0.0191(6) -0.0143(6) 0.0127(6)
C1b C 0.0414(6) 0.0322(6) 0.0337(6) -0.0095(5) -0.0110(5) 0.0077(4)
C2b C 0.0426(6) 0.0386(6) 0.0346(6) -0.0107(5) -0.0141(5) 0.0066(5)
C3b C 0.0382(6) 0.0385(6) 0.0395(6) -0.0101(5) -0.0123(5) 0.0078(5)
C4b C 0.0427(6) 0.0326(6) 0.0368(6) -0.0094(5) -0.0087(5) 0.0075(5)
C5b C 0.0486(7) 0.0397(6) 0.0342(6) -0.0161(5) -0.0125(5) 0.0045(5)
C6b C 0.0427(6) 0.0415(7) 0.0368(6) -0.0164(5) -0.0125(5) 0.0068(5)
C7b C 0.0442(6) 0.0392(6) 0.0347(6) -0.0109(5) -0.0107(5) 0.0081(5)
C8b C 0.0488(7) 0.0489(7) 0.0372(7) -0.0103(6) -0.0092(5) 0.0076(5)
C9b C 0.0479(7) 0.0521(8) 0.0358(6) -0.0153(6) -0.0067(5) 0.0076(5)
C10b C 0.0483(7) 0.0385(6) 0.0402(6) -0.0093(5) -0.0058(5) 0.0070(5)
C11b C 0.0472(8) 0.0495(8) 0.0431(7) -0.0069(6) -0.0024(5) 0.0092(6)
C12b C 0.0612(8) 0.0471(8) 0.0393(7) -0.0163(6) -0.0003(6) 0.0041(6)
C1c C 0.0539(8) 0.0666(9) 0.0435(7) -0.0148(7) -0.0124(6) 0.0105(7)
C2c C 0.0612(9) 0.0510(8) 0.0436(7) -0.0183(7) -0.0113(6) 0.0073(6)
C3c C 0.0844(11) 0.0582(9) 0.0380(7) -0.0038(8) -0.0131(7) 0.0017(6)
C4c C 0.1002(13) 0.0513(9) 0.0490(8) -0.0249(9) -0.0335(9) 0.0100(7)
C5c C 0.0977(19) 0.141(4) 0.078(2) -0.080(2) -0.0312(16) 0.053(3)
C6c C 0.0669(14) 0.088(2) 0.102(2) -0.0386(16) -0.0198(17) 0.0166(17)
C5c' C 0.0977(19) 0.141(4) 0.078(2) -0.080(2) -0.0312(16) 0.053(3)
C6c' C 0.0669(14) 0.088(2) 0.102(2) -0.0386(16) -0.0198(17) 0.0166(17)
C7c C 0.1072(17) 0.0537(10) 0.0826(14) -0.0255(10) -0.0158(12) 0.0153(9)
C8c C 0.145(3) 0.0971(18) 0.0740(15) 0.0411(17) 0.0034(15) 0.0018(13)

loop_
_atom_type_symbol
_atom_type_scat_dispersion_real
_atom_type_scat_dispersion_imag
_atom_type_scat_source
C 0.0181 0.0091 'International Tables Vol C tables 4.2.6.8 and 6.1.1.1'
H 0.0000 0.0000 'International Tables Vol C tables 4.2.6.8 and 6.1.1.1'
N 0.0311 0.0180 'International Tables Vol C tables 4.2.6.8 and 6.1.1.1'

loop_
_exptl_crystal_face_index_h
_exptl_crystal_face_index_k
_exptl_crystal_face_index_l
_exptl_crystal_face_perp_dist
? ? ? ?

loop_
_geom_angle_atom_site_label_1
_geom_angle_atom_site_label_2
_geom_angle_atom_site_label_3
_geom_angle_site_symmetry_1
_geom_angle_site_symmetry_2
_geom_angle_site_symmetry_3
_geom_angle
_geom_angle_publ_flag
C1c N1c C4c . . . 120.10(15) ?
C1c N1c C5c . . . 114.3(2) ?
C1c N1c C5c' . . . 131.8(2) ?
C4c N1c C5c . . . 125.4(2) ?
C4c N1c C5c' . . . 107.8(3) ?
C2c N2c C3c . . . 118.15(15) ?
C2a C1a C6a . . . 117.56(11) ?
C2a C1a C7a . . . 121.60(13) ?
C6a C1a C7a . . . 120.82(13) ?
C1a C2a C3a . . . 121.00(13) ?
C1a C2a H1c2a . . . 119.5 ?
C3a C2a H1c2a . . . 119.5 ?
C2a C3a C4a . . . 121.46(13) ?
C2a C3a H1c3a . . . 119.27 ?
C4a C3a H1c3a . . . 119.27 ?
C3a C4a C5a . . . 117.58(10) ?
C3a C4a C10a . . . 121.06(13) ?
C5a C4a C10a . . . 121.36(12) ?
C4a C5a C6a . . . 120.95(13) ?
C4a C5a H1c5a . . . 119.53 ?
C6a C5a H1c5a . . . 119.53 ?
C1a C6a C5a . . . 121.45(13) ?
C1a C6a H1c6a . . . 119.27 ?
C5a C6a H1c6a . . . 119.27 ?
C1a C7a C8a . . . 122.40(14) ?
C1a C7a C9a . . . 120.88(13) ?
C8a C7a C9a . . . 116.70(12) ?
N1a C8a C7a . . . 179.30(15) ?
N2a C9a C7a . . . 177.80(17) ?
C4a C10a C11a . . . 122.97(13) ?
C4a C10a C12a . . . 122.44(13) ?
C11a C10a C12a . . . 114.56(11) ?
N3a C11a C10a . . . 178.00(15) ?
N4a C12a C10a . . . 178.33(18) ?
C2b C1b C6b . . . 117.70(10) ?
C2b C1b C7b . . . 121.48(12) ?
C6b C1b C7b . . . 120.82(12) ?
C1b C2b C3b . . . 120.94(12) ?
C1b C2b H1c2b . . . 119.53 ?
C3b C2b H1c2b . . . 119.53 ?
C2b C3b C4b . . . 121.26(12) ?
C2b C3b H1c3b . . . 119.37 ?
C4b C3b H1c3b . . . 119.37 ?
C3b C4b C5b . . . 117.65(10) ?
C3b C4b C10b . . . 121.02(13) ?
C5b C4b C10b . . . 121.32(12) ?
C4b C5b C6b . . . 121.18(12) ?
C4b C5b H1c5b . . . 119.41 ?
C6b C5b H1c5b . . . 119.41 ?
C1b C6b C5b . . . 121.26(13) ?
C1b C6b H1c6b . . . 119.37 ?
C5b C6b H1c6b . . . 119.37 ?
C1b C7b C8b . . . 122.74(13) ?
C1b C7b C9b . . . 121.75(12) ?
C8b C7b C9b . . . 115.50(11) ?
N1b C8b C7b . . . 178.16(16) ?
N2b C9b C7b . . . 179.16(14) ?
C4b C10b C11b . . . 121.89(13) ?
C4b C10b C12b . . . 121.50(14) ?
C11b C10b C12b . . . 116.60(12) ?
N3b C11b C10b . . . 179.45(15) ?
N4b C12b C10b . . . 179.33(16) ?
N1c C1c C2c . . . 119.03(13) ?
N1c C1c H1c1c . . . 120.48 ?
C2c C1c H1c1c . . . 120.48 ?
N2c C2c C1c . . . 121.21(15) ?
N2c C2c C7c . . . 118.26(15) ?
C1c C2c C7c . . . 120.53(14) ?
N2c C3c C4c . . . 121.79(15) ?
N2c C3c C8c . . . 117.94(19) ?
C4c C3c C8c . . . 120.27(19) ?
N1c C4c C3c . . . 119.63(17) ?
N1c C4c H1c4c . . . 120.18 ?
C3c C4c H1c4c . . . 120.18 ?
N1c C5c C6c . . . 111.5(3) ?
N1c C5c H1c5c . . . 109.47 ?
N1c C5c H2c5c . . . 109.47 ?
C6c C5c H1c5c . . . 109.47 ?
C6c C5c H2c5c . . . 109.47 ?
H1c5c C5c H2c5c . . . 107.34 ?
C5c C6c H1c6c . . . 109.47 ?
C5c C6c H2c6c . . . 109.47 ?
C5c C6c H3c6c . . . 109.47 ?
H1c6c C6c H2c6c . . . 109.47 ?
H1c6c C6c H3c6c . . . 109.47 ?
H2c6c C6c H3c6c . . . 109.47 ?
N1c C5c' C6c' . . . 107.8(5) ?
N1c C5c' H1c5c' . . . 109.47 ?
N1c C5c' H2c5c' . . . 109.47 ?
C6c' C5c' H1c5c' . . . 109.47 ?
C6c' C5c' H2c5c' . . . 109.47 ?
H1c5c' C5c' H2c5c' . . . 111.13 ?
C5c' C6c' H1c6c' . . . 109.47 ?
C5c' C6c' H2c6c' . . . 109.47 ?
C5c' C6c' H3c6c' . . . 109.47 ?
H1c6c' C6c' H2c6c' . . . 109.47 ?
H1c6c' C6c' H3c6c' . . . 109.47 ?
H2c6c' C6c' H3c6c' . . . 109.47 ?
C2c C7c H1c7c . . . 109.47 ?
C2c C7c H2c7c . . . 109.47 ?
C2c C7c H3c7c . . . 109.47 ?
H1c7c C7c H2c7c . . . 109.47 ?
H1c7c C7c H3c7c . . . 109.47 ?
H2c7c C7c H3c7c . . . 109.47 ?
C3c C8c H1c8c . . . 109.47 ?
C3c C8c H2c8c . . . 109.47 ?
C3c C8c H3c8c . . . 109.47 ?
H1c8c C8c H2c8c . . . 109.47 ?
H1c8c C8c H3c8c . . . 109.47 ?
H2c8c C8c H3c8c . . . 109.47 ?

loop_
_geom_bond_atom_site_label_1
_geom_bond_atom_site_label_2
_geom_bond_site_symmetry_1
_geom_bond_site_symmetry_2
_geom_bond_distance
_geom_bond_publ_flag
N1a C8a . . 1.149(2) ?
N2a C9a . . 1.142(2) ?
N3a C11a . . 1.144(2) ?
N4a C12a . . 1.143(2) ?
N1b C8b . . 1.144(2) ?
N2b C9b . . 1.144(2) ?
N3b C11b . . 1.149(2) ?
N4b C12b . . 1.147(2) ?
N1c C1c . . 1.338(2) ?
N1c C4c . . 1.332(2) ?
N1c C5c . . 1.497(4) ?
N1c C5c' . . 1.495(7) ?
N2c C2c . . 1.3299(18) ?
N2c C3c . . 1.333(2) ?
C1a C2a . . 1.434(2) ?
C1a C6a . . 1.437(2) ?
C1a C7a . . 1.3947(17) ?
C2a C3a . . 1.3526(17) ?
C2a H1c2a . . 0.96 ?
C3a C4a . . 1.4329(19) ?
C3a H1c3a . . 0.96 ?
C4a C5a . . 1.438(2) ?
C4a C10a . . 1.3879(16) ?
C5a C6a . . 1.3497(16) ?
C5a H1c5a . . 0.96 ?
C6a H1c6a . . 0.96 ?
C7a C8a . . 1.424(2) ?
C7a C9a . . 1.423(2) ?
C10a C11a . . 1.427(2) ?
C10a C12a . . 1.423(2) ?
C1b C2b . . 1.4354(19) ?
C1b C6b . . 1.4326(19) ?
C1b C7b . . 1.3950(16) ?
C2b C3b . . 1.3578(16) ?
C2b H1c2b . . 0.96 ?
C3b C4b . . 1.4328(19) ?
C3b H1c3b . . 0.96 ?
C4b C5b . . 1.433(2) ?
C4b C10b . . 1.4006(17) ?
C5b C6b . . 1.3540(16) ?
C5b H1c5b . . 0.96 ?
C6b H1c6b . . 0.96 ?
C7b C8b . . 1.422(2) ?
C7b C9b . . 1.424(2) ?
C10b C11b . . 1.419(2) ?
C10b C12b . . 1.424(2) ?
C1c C2c . . 1.375(2) ?
C1c H1c1c . . 0.96 ?
C2c C7c . . 1.493(2) ?
C3c C4c . . 1.353(3) ?
C3c C8c . . 1.497(3) ?
C4c H1c4c . . 0.96 ?
C5c C6c . . 1.504(5) ?
C5c H1c5c . . 0.96 ?
C5c H2c5c . . 0.96 ?
C6c H1c6c . . 0.96 ?
C6c H2c6c . . 0.96 ?
C6c H3c6c . . 0.96 ?
C6c H2c6c' . . 1.0401 ?
C5c' C6c' . . 1.504(8) ?
C5c' H1c5c' . . 0.96 ?
C5c' H2c5c' . . 0.96 ?
C6c' H1c6c' . . 0.96 ?
C6c' H2c6c' . . 0.96 ?
C6c' H3c6c' . . 0.96 ?
C7c H1c7c . . 0.96 ?
C7c H2c7c . . 0.96 ?
C7c H3c7c . . 0.96 ?
C8c H1c8c . . 0.96 ?
C8c H2c8c . . 0.96 ?
C8c H3c8c . . 0.96 ?

loop_
_geom_hbond_atom_site_label_D
_geom_hbond_atom_site_label_H
_geom_hbond_atom_site_label_A
_geom_hbond_site_symmetry_D
_geom_hbond_site_symmetry_H
_geom_hbond_site_symmetry_A
_geom_hbond_distance_DH
_geom_hbond_distance_HA
_geom_hbond_distance_DA
_geom_hbond_angle_DHA
_geom_hbond_publ_flag
C5c' H2c5c' N3b . . 2_765 0.96 2.49 3.351(9) 149.54 ?

loop_
_geom_torsion_atom_site_label_1
_geom_torsion_atom_site_label_2
_geom_torsion_atom_site_label_3
_geom_torsion_atom_site_label_4
_geom_torsion_site_symmetry_1
_geom_torsion_site_symmetry_2
_geom_torsion_site_symmetry_3
_geom_torsion_site_symmetry_4
_geom_torsion
_geom_torsion_publ_flag
? ? ? ? ? ? ? ? ? ?

loop_
_restr_angle_atom_site_label_1
_restr_angle_site_symmetry_1
_restr_angle_atom_site_label_2
_restr_angle_site_symmetry_2
_restr_angle_atom_site_label_3
_restr_angle_site_symmetry_3
_restr_angle_target
_restr_angle_target_weight_param
? ? ? ? ? ? ? ?

loop_
_restr_distance_atom_site_label_1
_restr_distance_site_symmetry_1
_restr_distance_atom_site_label_2
_restr_distance_site_symmetry_2
_restr_distance_target
_restr_distance_target_weight_param
N1c . C5c . 1.494 0.001
N1c . C5c' . 1.494 0.001
C5c . C6c . 1.506 0.001
C5c' . C6c' . 1.506 0.001

loop_
_restr_equal_angle_atom_site_label_1
_restr_equal_angle_site_symmetry_1
_restr_equal_angle_atom_site_label_2
_restr_equal_angle_site_symmetry_2
_restr_equal_angle_atom_site_label_3
_restr_equal_angle_site_symmetry_3
_restr_equal_angle_class_class_id
_restr_equal_angle_class_target_weight_param
? ? ? ? ? ? ? ?

loop_
_restr_equal_distance_atom_site_label_1
_restr_equal_distance_site_symmetry_1
_restr_equal_distance_atom_site_label_2
_restr_equal_distance_site_symmetry_2
_restr_equal_distance_class_class_id
_restr_equal_distance_class_target_weight_param
? ? ? ? ? ?

loop_
_restr_equal_torsion_atom_site_label_1
_restr_equal_torsion_site_symmetry_1
_restr_equal_torsion_atom_site_label_2
_restr_equal_torsion_site_symmetry_2
_restr_equal_torsion_atom_site_label_3
_restr_equal_torsion_site_symmetry_3
_restr_equal_torsion_atom_site_label_4
_restr_equal_torsion_site_symmetry_4
_restr_equal_torsion_class_class_id
_restr_equal_torsion_class_target_weight_param
? ? ? ? ? ? ? ? ? ?

loop_
_restr_torsion_atom_site_label_1
_restr_torsion_site_symmetry_1
_restr_torsion_atom_site_label_2
_restr_torsion_site_symmetry_2
_restr_torsion_atom_site_label_3
_restr_torsion_site_symmetry_3
_restr_torsion_atom_site_label_4
_restr_torsion_site_symmetry_4
_restr_torsion_angle_target
_restr_torsion_weight_param
? ? ? ? ? ? ? ? ? ?

loop_
_twin_individual_id
_twin_individual_mass_fraction_refined
_twin_individual_twin_matrix_11
_twin_individual_twin_matrix_12
_twin_individual_twin_matrix_13
_twin_individual_twin_matrix_21
_twin_individual_twin_matrix_22
_twin_individual_twin_matrix_23
_twin_individual_twin_matrix_31
_twin_individual_twin_matrix_32
_twin_individual_twin_matrix_33
? ? ? ? ? ? ? ? ? ? ?
